data_4023659
loop_
_publ_author_name
'Ihsan Erden'
'Galip \"Ozer'
'Christophe Hoarau'
'Weiguo Cao'
'Jiangao Song'
'Christian G\"artner'

_publ_section_title
;
 Photooxygenation of 5-Dialkylamino-4-pyrrolin-3-ones. Synthesis of
 Highly Functionalized Ureas, 2-Oxazolidinones, and 2-Oxazolinones
;
_journal_name_full 'Journal of Organic Chemistry'
_journal_page_first 6943
_journal_page_last 6945
_journal_paper_doi 10.1021/jo801192z
_journal_volume 73
_journal_year 2008
_chemical_formula_sum 'C17 H20 N2 O5'
_chemical_formula_weight 332.35
_chemical_name_systematic
;
 ?
;
_space_group_IT_number 14
_symmetry_cell_setting monoclinic
_symmetry_space_group_name_Hall '-P 2ybc'
_symmetry_space_group_name_H-M 'P 1 21/c 1'
_atom_sites_solution_hydrogens geom
_atom_sites_solution_primary direct
_atom_sites_solution_secondary difmap
_audit_creation_method SHELXL-97
_cell_angle_alpha 90.00
_cell_angle_beta 90.46(5)
_cell_angle_gamma 90.00
_cell_formula_units_Z 8
_cell_length_a 9.800(4)
_cell_length_b 35.181(14)
_cell_length_c 10.149(7)
_cell_measurement_reflns_used 1090
_cell_measurement_temperature 298
_cell_measurement_theta_max 23.91
_cell_measurement_theta_min 2.21
_cell_volume 3499(3)
_computing_structure_refinement 'SHELXL-97 (Sheldrick, 1997)'
_computing_structure_solution 'SHELXL-97 (Sheldrick, 1997)'
_diffrn_ambient_temperature 298
_diffrn_measured_fraction_theta_full 0.990
_diffrn_measured_fraction_theta_max 0.990
_diffrn_measurement_device_type 'STOE IPDS'
_diffrn_measurement_method psi-scan
_diffrn_radiation_monochromator graphite
_diffrn_radiation_source 'fine-focus sealed tube'
_diffrn_radiation_type MoK\a
_diffrn_radiation_wavelength 0.71073
_diffrn_reflns_av_R_equivalents 0.1157
_diffrn_reflns_av_sigmaI/netI 0.0635
_diffrn_reflns_limit_h_max 11
_diffrn_reflns_limit_h_min -11
_diffrn_reflns_limit_k_max 40
_diffrn_reflns_limit_k_min -40
_diffrn_reflns_limit_l_max 11
_diffrn_reflns_limit_l_min -11
_diffrn_reflns_number 39775
_diffrn_reflns_theta_full 24.21
_diffrn_reflns_theta_max 24.21
_diffrn_reflns_theta_min 2.08
_exptl_absorpt_coefficient_mu 0.094
_exptl_absorpt_correction_type none
_exptl_crystal_colour yellow
_exptl_crystal_density_diffrn 1.262
_exptl_crystal_density_method 'not measured'
_exptl_crystal_description needle
_exptl_crystal_F_000 1408
_exptl_crystal_size_max 0.27
_exptl_crystal_size_mid 0.15
_exptl_crystal_size_min 0.11
_refine_diff_density_max 0.300
_refine_diff_density_min -0.228
_refine_diff_density_rms 0.053
_refine_ls_extinction_method none
_refine_ls_goodness_of_fit_ref 1.039
_refine_ls_hydrogen_treatment constr
_refine_ls_matrix_type full
_refine_ls_number_parameters 438
_refine_ls_number_reflns 5575
_refine_ls_number_restraints 0
_refine_ls_restrained_S_all 1.039
_refine_ls_R_factor_all 0.1254
_refine_ls_R_factor_gt 0.0799
_refine_ls_shift/su_max 0.000
_refine_ls_shift/su_mean 0.000
_refine_ls_structure_factor_coef Fsqd
_refine_ls_weighting_details 'calc w=1/[\s^2^(Fo^2^)+(0.1056P)^2^+2.2158P] where P=(Fo^2^+2Fc^2^)/3'
_refine_ls_weighting_scheme calc
_refine_ls_wR_factor_gt 0.2020
_refine_ls_wR_factor_ref 0.2261
_reflns_number_gt 3083
_reflns_number_total 5575
_reflns_threshold_expression >2sigma(I)
_cod_data_source_file jo801192z_si_002.cif
_cod_data_source_block sort
_cod_original_sg_symbol_H-M 'P 21/c'
_cod_database_code 4023659

loop_
_symmetry_equiv_pos_as_xyz
'x, y, z'
'-x, y+1/2, -z+1/2'
'-x, -y, -z'
'x, -y-1/2, z-1/2'

loop_
_atom_site_label
_atom_site_type_symbol
_atom_site_fract_x
_atom_site_fract_y
_atom_site_fract_z
_atom_site_U_iso_or_equiv
_atom_site_adp_type
_atom_site_occupancy
_atom_site_symmetry_multiplicity
_atom_site_calc_flag
_atom_site_refinement_flags
_atom_site_disorder_assembly
_atom_site_disorder_group
C1 C 0.4577(5) 0.44007(13) 0.1509(4) 0.0590(12) Uani 1 1 d . . .
C2 C 0.5434(5) 0.40769(12) 0.1239(4) 0.0516(10) Uani 1 1 d . . .
H2 H 0.5832 0.3945 0.1936 0.062 Uiso 1 1 calc R . .
C3 C 0.5669(4) 0.39632(11) -0.0009(4) 0.0468(10) Uani 1 1 d . . .
C4 C 0.5040(5) 0.41744(12) -0.1174(4) 0.0538(11) Uani 1 1 d . . .
C5 C 0.3525(5) 0.41743(15) -0.1399(4) 0.0617(12) Uani 1 1 d . . .
C6 C 0.2945(7) 0.4453(2) -0.2340(6) 0.103(2) Uani 1 1 d . . .
H6A H 0.1970 0.4426 -0.2371 0.124 Uiso 1 1 calc R . .
H6B H 0.3311 0.4408 -0.3200 0.124 Uiso 1 1 calc R . .
H6C H 0.3176 0.4705 -0.2059 0.124 Uiso 1 1 calc R . .
C7 C 0.3592(7) 0.47632(15) 0.3235(5) 0.0901(19) Uani 1 1 d . . .
H7A H 0.3462 0.4751 0.4171 0.108 Uiso 1 1 calc R . .
H7B H 0.2722 0.4748 0.2795 0.108 Uiso 1 1 calc R . .
H7C H 0.4028 0.4999 0.3012 0.108 Uiso 1 1 calc R . .
C8 C 0.6524(5) 0.35328(12) -0.1643(4) 0.0515(10) Uani 1 1 d . . .
C9 C 0.8995(5) 0.36397(17) -0.1910(5) 0.0755(14) Uani 1 1 d . . .
H9A H 0.9383 0.3735 -0.2711 0.091 Uiso 1 1 calc R . .
H9B H 0.9615 0.3463 -0.1507 0.091 Uiso 1 1 calc R . .
H9C H 0.8835 0.3847 -0.1317 0.091 Uiso 1 1 calc R . .
C10 C 0.7626(6) 0.32430(16) -0.3470(5) 0.0791(16) Uani 1 1 d . . .
H10A H 0.8502 0.3138 -0.3682 0.095 Uiso 1 1 calc R . .
H10B H 0.7342 0.3414 -0.4154 0.095 Uiso 1 1 calc R . .
H10C H 0.6973 0.3041 -0.3393 0.095 Uiso 1 1 calc R . .
C11 C 0.7370(4) 0.34895(13) 0.0710(4) 0.0544(11) Uani 1 1 d . . .
H11A H 0.7710 0.3674 0.1329 0.065 Uiso 1 1 calc R . .
H11B H 0.8144 0.3366 0.0325 0.065 Uiso 1 1 calc R . .
C12 C 0.6552(4) 0.31985(12) 0.1445(4) 0.0507(10) Uani 1 1 d . . .
C13 C 0.5478(5) 0.30040(14) 0.0882(4) 0.0661(13) Uani 1 1 d . . .
H13 H 0.5195 0.3069 0.0035 0.079 Uiso 1 1 calc R . .
C14 C 0.4809(6) 0.27164(15) 0.1533(5) 0.0805(15) Uani 1 1 d . . .
H14 H 0.4091 0.2589 0.1122 0.097 Uiso 1 1 calc R . .
C15 C 0.5201(6) 0.26173(16) 0.2789(5) 0.0789(15) Uani 1 1 d . . .
H15 H 0.4753 0.2422 0.3228 0.095 Uiso 1 1 calc R . .
C16 C 0.6257(7) 0.28074(17) 0.3391(5) 0.0840(17) Uani 1 1 d . . .
H16 H 0.6528 0.2740 0.4239 0.101 Uiso 1 1 calc R . .
C17 C 0.6928(6) 0.31018(15) 0.2736(4) 0.0701(14) Uani 1 1 d . . .
H17 H 0.7626 0.3234 0.3159 0.084 Uiso 1 1 calc R . .
C18 C 0.9506(5) 0.44181(14) 0.1388(5) 0.0630(12) Uani 1 1 d . . .
C19 C 1.0369(5) 0.40933(13) 0.1595(4) 0.0553(11) Uani 1 1 d . . .
H19 H 1.0710 0.3960 0.0878 0.066 Uiso 1 1 calc R . .
C20 C 1.0687(4) 0.39807(12) 0.2845(4) 0.0475(10) Uani 1 1 d . . .
C21 C 1.0110(5) 0.41953(13) 0.4027(4) 0.0591(12) Uani 1 1 d . . .
C22 C 0.8571(6) 0.41901(16) 0.4248(5) 0.0696(14) Uani 1 1 d . . .
C23 C 0.8031(7) 0.44852(15) 0.5153(4) 0.117(2) Uani 1 1 d . . .
H23A H 0.7060 0.4458 0.5223 0.140 Uiso 1 1 calc R . .
H23B H 0.8240 0.4733 0.4812 0.140 Uiso 1 1 calc R . .
H23C H 0.8444 0.4456 0.6008 0.140 Uiso 1 1 calc R . .
C24 C 0.8291(6) 0.47705(13) -0.0247(4) 0.0938(19) Uani 1 1 d . . .
H24A H 0.8140 0.4774 -0.1182 0.113 Uiso 1 1 calc R . .
H24B H 0.8706 0.5005 0.0025 0.113 Uiso 1 1 calc R . .
H24C H 0.7434 0.4740 0.0194 0.113 Uiso 1 1 calc R . .
C25 C 1.1541(5) 0.35422(13) 0.4473(4) 0.0543(11) Uani 1 1 d . . .
C26 C 1.4008(5) 0.36311(16) 0.4746(5) 0.0698(13) Uani 1 1 d . . .
H26A H 1.4424 0.3719 0.5550 0.084 Uiso 1 1 calc R . .
H26B H 1.3854 0.3843 0.4167 0.084 Uiso 1 1 calc R . .
H26C H 1.4601 0.3451 0.4329 0.084 Uiso 1 1 calc R . .
C27 C 1.2633(6) 0.32369(15) 0.6273(5) 0.0749(15) Uani 1 1 d . . .
H27A H 1.3500 0.3123 0.6471 0.090 Uiso 1 1 calc R . .
H27B H 1.1953 0.3042 0.6183 0.090 Uiso 1 1 calc R . .
H27C H 1.2385 0.3406 0.6974 0.090 Uiso 1 1 calc R . .
C28 C 1.2338(4) 0.35011(13) 0.2115(4) 0.0550(11) Uani 1 1 d . . .
H28A H 1.3133 0.3383 0.2493 0.066 Uiso 1 1 calc R . .
H28B H 1.2647 0.3685 0.1485 0.066 Uiso 1 1 calc R . .
C29 C 1.1530(4) 0.32024(12) 0.1395(4) 0.0509(10) Uani 1 1 d . . .
C30 C 1.0485(5) 0.30055(14) 0.1974(4) 0.0661(13) Uani 1 1 d . . .
H30 H 1.0221 0.3069 0.2825 0.079 Uiso 1 1 calc R . .
C31 C 0.9816(6) 0.27151(15) 0.1321(5) 0.0809(15) Uani 1 1 d . . .
H31 H 0.9105 0.2588 0.1731 0.097 Uiso 1 1 calc R . .
C32 C 1.0193(6) 0.26132(16) 0.0075(5) 0.0791(15) Uani 1 1 d . . .
H32 H 0.9753 0.2415 -0.0358 0.095 Uiso 1 1 calc R . .
C33 C 1.1220(7) 0.28065(17) -0.0521(5) 0.0876(17) Uani 1 1 d . . .
H33 H 1.1475 0.2740 -0.1372 0.105 Uiso 1 1 calc R . .
C34 C 1.1890(6) 0.31002(15) 0.0119(4) 0.0726(14) Uani 1 1 d . . .
H34 H 1.2585 0.3230 -0.0306 0.070(15) Uiso 1 1 calc R . .
N1 N 0.6611(3) 0.36907(10) -0.0340(3) 0.0502(9) Uani 1 1 d . . .
N2 N 0.7722(4) 0.34513(11) -0.2203(3) 0.0585(10) Uani 1 1 d . . .
N3 N 1.1615(4) 0.37042(10) 0.3169(3) 0.0522(9) Uani 1 1 d . . .
N4 N 1.2726(4) 0.34509(11) 0.5037(3) 0.0583(10) Uani 1 1 d . . .
O1 O 0.4054(4) 0.46075(10) 0.0708(3) 0.0803(11) Uani 1 1 d . . .
O2 O 0.5785(4) 0.43309(11) -0.1973(3) 0.0781(10) Uani 1 1 d . . .
O3 O 0.2827(4) 0.39361(12) -0.0837(3) 0.0787(10) Uani 1 1 d . . .
O4 O 0.4435(4) 0.44503(9) 0.2825(3) 0.0734(10) Uani 1 1 d . . .
O5 O 0.5415(3) 0.34783(11) -0.2140(3) 0.0738(10) Uani 1 1 d . . .
O6 O 0.9100(5) 0.46357(11) 0.2203(4) 0.0888(12) Uani 1 1 d . . .
O7 O 1.0871(4) 0.43556(12) 0.4784(3) 0.0907(12) Uani 1 1 d . . .
O8 O 0.7896(4) 0.39505(12) 0.3718(3) 0.0801(10) Uani 1 1 d . . .
O9 O 0.9180(4) 0.44584(10) 0.0090(3) 0.0762(10) Uani 1 1 d . . .
O10 O 1.0432(3) 0.34945(12) 0.4965(3) 0.0794(11) Uani 1 1 d . . .

loop_
_atom_site_aniso_label
_atom_site_aniso_U_11
_atom_site_aniso_U_22
_atom_site_aniso_U_33
_atom_site_aniso_U_23
_atom_site_aniso_U_13
_atom_site_aniso_U_12
C1 0.075(3) 0.058(3) 0.045(2) 0.001(2) 0.005(2) -0.001(2)
C2 0.061(3) 0.059(3) 0.035(2) 0.0050(18) 0.0002(18) 0.005(2)
C3 0.046(2) 0.055(2) 0.040(2) 0.0045(17) 0.0018(17) -0.002(2)
C4 0.063(3) 0.061(3) 0.038(2) 0.0027(19) 0.004(2) 0.004(2)
C5 0.065(3) 0.080(3) 0.041(2) 0.000(2) 0.000(2) 0.012(3)
C6 0.095(5) 0.146(6) 0.069(4) 0.022(4) -0.010(3) 0.031(4)
C7 0.137(6) 0.066(3) 0.068(3) -0.007(3) 0.022(3) 0.024(3)
C8 0.056(3) 0.065(3) 0.034(2) 0.0020(18) 0.002(2) 0.003(2)
C9 0.056(3) 0.109(4) 0.062(3) -0.001(3) 0.014(2) -0.004(3)
C10 0.098(4) 0.090(4) 0.049(3) -0.017(2) 0.017(3) 0.010(3)
C11 0.051(3) 0.071(3) 0.041(2) 0.0011(19) -0.0055(18) 0.008(2)
C12 0.056(3) 0.059(3) 0.037(2) -0.0035(18) 0.0024(19) 0.009(2)
C13 0.079(4) 0.068(3) 0.051(3) 0.007(2) -0.006(2) -0.005(3)
C14 0.096(4) 0.069(3) 0.076(3) 0.004(3) -0.004(3) -0.014(3)
C15 0.100(4) 0.071(3) 0.066(3) 0.013(3) 0.006(3) -0.003(3)
C16 0.111(5) 0.095(4) 0.046(3) 0.011(3) 0.003(3) -0.008(4)
C17 0.081(4) 0.088(4) 0.041(2) 0.002(2) -0.003(2) -0.010(3)
C18 0.069(3) 0.061(3) 0.059(3) 0.005(2) -0.003(2) -0.004(3)
C19 0.062(3) 0.063(3) 0.041(2) -0.0002(19) -0.0025(19) 0.002(2)
C20 0.041(2) 0.063(3) 0.038(2) -0.0023(18) 0.0022(17) -0.001(2)
C21 0.067(3) 0.069(3) 0.041(2) -0.005(2) 0.004(2) 0.004(2)
C22 0.073(4) 0.084(4) 0.051(3) -0.004(3) 0.010(2) 0.019(3)
C23 0.109(5) 0.132(6) 0.110(5) -0.030(4) 0.034(4) 0.034(4)
C24 0.097(5) 0.084(4) 0.100(4) 0.024(3) -0.035(3) 0.001(3)
C25 0.055(3) 0.074(3) 0.034(2) -0.0014(19) -0.001(2) 0.007(2)
C26 0.050(3) 0.099(4) 0.060(3) 0.005(3) -0.011(2) 0.001(3)
C27 0.086(4) 0.086(4) 0.053(3) 0.021(2) -0.012(2) 0.001(3)
C28 0.054(3) 0.073(3) 0.038(2) -0.0011(19) 0.0089(19) 0.006(2)
C29 0.051(3) 0.065(3) 0.037(2) 0.0044(18) -0.0006(18) 0.008(2)
C30 0.075(3) 0.074(3) 0.050(3) 0.000(2) 0.011(2) -0.004(3)
C31 0.090(4) 0.067(3) 0.086(4) -0.002(3) 0.014(3) -0.013(3)
C32 0.099(4) 0.071(3) 0.067(3) -0.007(3) -0.008(3) -0.002(3)
C33 0.122(5) 0.092(4) 0.049(3) -0.011(3) 0.005(3) -0.011(4)
C34 0.090(4) 0.086(4) 0.042(2) -0.003(2) 0.006(2) -0.009(3)
N1 0.050(2) 0.069(2) 0.0316(16) 0.0011(15) -0.0023(14) 0.0062(18)
N2 0.056(2) 0.079(3) 0.0413(19) -0.0060(17) 0.0071(16) 0.005(2)
N3 0.055(2) 0.071(2) 0.0306(16) 0.0026(15) 0.0044(15) 0.0075(19)
N4 0.060(2) 0.075(3) 0.0404(19) 0.0067(17) -0.0065(17) 0.003(2)
O1 0.116(3) 0.074(2) 0.0511(19) 0.0050(16) 0.0006(19) 0.028(2)
O2 0.078(2) 0.098(3) 0.0585(19) 0.0229(18) 0.0097(17) -0.007(2)
O3 0.059(2) 0.115(3) 0.061(2) 0.003(2) 0.0018(17) -0.004(2)
O4 0.107(3) 0.072(2) 0.0419(17) -0.0005(14) 0.0167(16) 0.0198(19)
O5 0.054(2) 0.121(3) 0.0457(17) -0.0130(17) -0.0073(15) 0.0029(19)
O6 0.126(3) 0.075(2) 0.066(2) -0.0014(19) 0.002(2) 0.026(2)
O7 0.092(3) 0.121(3) 0.060(2) -0.034(2) -0.0029(19) -0.007(2)
O8 0.060(2) 0.111(3) 0.069(2) -0.003(2) 0.0045(18) 0.004(2)
O9 0.093(3) 0.078(2) 0.058(2) 0.0095(16) -0.0230(18) 0.008(2)
O10 0.054(2) 0.139(3) 0.0458(17) 0.0192(18) 0.0123(15) 0.005(2)

loop_
_atom_type_symbol
_atom_type_description
_atom_type_scat_dispersion_real
_atom_type_scat_dispersion_imag
_atom_type_scat_source
C C 0.0033 0.0016 'International Tables Vol C Tables 4.2.6.8 and 6.1.1.4'
H H 0.0000 0.0000 'International Tables Vol C Tables 4.2.6.8 and 6.1.1.4'
N N 0.0061 0.0033 'International Tables Vol C Tables 4.2.6.8 and 6.1.1.4'
O O 0.0106 0.0060 'International Tables Vol C Tables 4.2.6.8 and 6.1.1.4'

loop_
_geom_angle_atom_site_label_1
_geom_angle_atom_site_label_2
_geom_angle_atom_site_label_3
_geom_angle
_geom_angle_site_symmetry_1
_geom_angle_site_symmetry_3
_geom_angle_publ_flag
O1 C1 O4 122.8(4) . . ?
O1 C1 C2 126.5(4) . . ?
O4 C1 C2 110.7(4) . . ?
C3 C2 C1 121.1(4) . . ?
C3 C2 H2 119.5 . . ?
C1 C2 H2 119.5 . . ?
C2 C3 N1 123.8(4) . . ?
C2 C3 C4 120.9(4) . . ?
N1 C3 C4 114.7(3) . . ?
O2 C4 C5 119.6(4) . . ?
O2 C4 C3 119.6(4) . . ?
C5 C4 C3 120.8(4) . . ?
O3 C5 C6 122.7(5) . . ?
O3 C5 C4 119.0(4) . . ?
C6 C5 C4 118.2(5) . . ?
C5 C6 H6A 109.5 . . ?
C5 C6 H6B 109.5 . . ?
H6A C6 H6B 109.5 . . ?
C5 C6 H6C 109.5 . . ?
H6A C6 H6C 109.5 . . ?
H6B C6 H6C 109.5 . . ?
O4 C7 H7A 109.5 . . ?
O4 C7 H7B 109.5 . . ?
H7A C7 H7B 109.5 . . ?
O4 C7 H7C 109.5 . . ?
H7A C7 H7C 109.5 . . ?
H7B C7 H7C 109.5 . . ?
O5 C8 N2 125.2(4) . . ?
O5 C8 N1 119.4(4) . . ?
N2 C8 N1 115.3(4) . . ?
N2 C9 H9A 109.5 . . ?
N2 C9 H9B 109.5 . . ?
H9A C9 H9B 109.5 . . ?
N2 C9 H9C 109.5 . . ?
H9A C9 H9C 109.5 . . ?
H9B C9 H9C 109.5 . . ?
N2 C10 H10A 109.5 . . ?
N2 C10 H10B 109.5 . . ?
H10A C10 H10B 109.5 . . ?
N2 C10 H10C 109.5 . . ?
H10A C10 H10C 109.5 . . ?
H10B C10 H10C 109.5 . . ?
N1 C11 C12 114.7(4) . . ?
N1 C11 H11A 108.6 . . ?
C12 C11 H11A 108.6 . . ?
N1 C11 H11B 108.6 . . ?
C12 C11 H11B 108.6 . . ?
H11A C11 H11B 107.6 . . ?
C13 C12 C17 117.6(4) . . ?
C13 C12 C11 122.8(4) . . ?
C17 C12 C11 119.5(4) . . ?
C12 C13 C14 122.1(4) . . ?
C12 C13 H13 118.9 . . ?
C14 C13 H13 118.9 . . ?
C15 C14 C13 120.1(5) . . ?
C15 C14 H14 120.0 . . ?
C13 C14 H14 120.0 . . ?
C16 C15 C14 119.6(5) . . ?
C16 C15 H15 120.2 . . ?
C14 C15 H15 120.2 . . ?
C15 C16 C17 120.4(5) . . ?
C15 C16 H16 119.8 . . ?
C17 C16 H16 119.8 . . ?
C16 C17 C12 120.3(5) . . ?
C16 C17 H17 119.9 . . ?
C12 C17 H17 119.9 . . ?
O6 C18 O9 121.7(5) . . ?
O6 C18 C19 127.3(4) . . ?
O9 C18 C19 111.0(4) . . ?
C20 C19 C18 119.9(4) . . ?
C20 C19 H19 120.1 . . ?
C18 C19 H19 120.1 . . ?
C19 C20 N3 125.2(4) . . ?
C19 C20 C21 120.2(4) . . ?
N3 C20 C21 114.3(3) . . ?
O7 C21 C22 121.2(4) . . ?
O7 C21 C20 120.0(4) . . ?
C22 C21 C20 118.8(4) . . ?
O8 C22 C23 124.8(6) . . ?
O8 C22 C21 119.1(4) . . ?
C23 C22 C21 116.1(5) . . ?
C22 C23 H23A 109.5 . . ?
C22 C23 H23B 109.5 . . ?
H23A C23 H23B 109.5 . . ?
C22 C23 H23C 109.5 . . ?
H23A C23 H23C 109.5 . . ?
H23B C23 H23C 109.5 . . ?
O9 C24 H24A 109.5 . . ?
O9 C24 H24B 109.5 . . ?
H24A C24 H24B 109.5 . . ?
O9 C24 H24C 109.5 . . ?
H24A C24 H24C 109.5 . . ?
H24B C24 H24C 109.5 . . ?
O10 C25 N4 124.9(4) . . ?
O10 C25 N3 119.0(4) . . ?
N4 C25 N3 116.1(4) . . ?
N4 C26 H26A 109.5 . . ?
N4 C26 H26B 109.5 . . ?
H26A C26 H26B 109.5 . . ?
N4 C26 H26C 109.5 . . ?
H26A C26 H26C 109.5 . . ?
H26B C26 H26C 109.5 . . ?
N4 C27 H27A 109.5 . . ?
N4 C27 H27B 109.5 . . ?
H27A C27 H27B 109.5 . . ?
N4 C27 H27C 109.5 . . ?
H27A C27 H27C 109.5 . . ?
H27B C27 H27C 109.5 . . ?
N3 C28 C29 116.0(4) . . ?
N3 C28 H28A 108.3 . . ?
C29 C28 H28A 108.3 . . ?
N3 C28 H28B 108.3 . . ?
C29 C28 H28B 108.3 . . ?
H28A C28 H28B 107.4 . . ?
C30 C29 C34 117.6(4) . . ?
C30 C29 C28 122.5(4) . . ?
C34 C29 C28 119.8(4) . . ?
C29 C30 C31 121.4(4) . . ?
C29 C30 H30 119.3 . . ?
C31 C30 H30 119.3 . . ?
C32 C31 C30 120.5(5) . . ?
C32 C31 H31 119.7 . . ?
C30 C31 H31 119.7 . . ?
C33 C32 C31 119.1(5) . . ?
C33 C32 H32 120.5 . . ?
C31 C32 H32 120.5 . . ?
C32 C33 C34 120.9(5) . . ?
C32 C33 H33 119.5 . . ?
C34 C33 H33 119.5 . . ?
C33 C34 C29 120.5(5) . . ?
C33 C34 H34 119.8 . . ?
C29 C34 H34 119.8 . . ?
C3 N1 C8 117.4(3) . . ?
C3 N1 C11 119.6(3) . . ?
C8 N1 C11 120.4(3) . . ?
C8 N2 C9 125.0(4) . . ?
C8 N2 C10 115.1(4) . . ?
C9 N2 C10 117.0(4) . . ?
C20 N3 C25 117.5(3) . . ?
C20 N3 C28 119.5(3) . . ?
C25 N3 C28 120.1(3) . . ?
C25 N4 C26 124.5(4) . . ?
C25 N4 C27 115.6(4) . . ?
C26 N4 C27 117.5(4) . . ?
C1 O4 C7 116.5(4) . . ?
C18 O9 C24 116.5(4) . . ?

loop_
_geom_bond_atom_site_label_1
_geom_bond_atom_site_label_2
_geom_bond_distance
_geom_bond_site_symmetry_2
_geom_bond_publ_flag
C1 O1 1.202(5) . ?
C1 O4 1.355(5) . ?
C1 C2 1.443(6) . ?
C2 C3 1.350(5) . ?
C2 H2 0.9300 . ?
C3 N1 1.375(5) . ?
C3 C4 1.523(6) . ?
C4 O2 1.225(5) . ?
C4 C5 1.500(7) . ?
C5 O3 1.225(6) . ?
C5 C6 1.479(7) . ?
C6 H6A 0.9599 . ?
C6 H6B 0.9599 . ?
C6 H6C 0.9599 . ?
C7 O4 1.440(6) . ?
C7 H7A 0.9599 . ?
C7 H7B 0.9599 . ?
C7 H7C 0.9599 . ?
C8 O5 1.210(5) . ?
C8 N2 1.339(5) . ?
C8 N1 1.436(5) . ?
C9 N2 1.442(6) . ?
C9 H9A 0.9599 . ?
C9 H9B 0.9599 . ?
C9 H9C 0.9599 . ?
C10 N2 1.482(6) . ?
C10 H10A 0.9599 . ?
C10 H10B 0.9599 . ?
C10 H10C 0.9599 . ?
C11 N1 1.476(5) . ?
C11 C12 1.503(6) . ?
C11 H11A 0.9600 . ?
C11 H11B 0.9600 . ?
C12 C13 1.375(6) . ?
C12 C17 1.400(6) . ?
C13 C14 1.377(7) . ?
C13 H13 0.9300 . ?
C14 C15 1.373(7) . ?
C14 H14 0.9300 . ?
C15 C16 1.372(8) . ?
C15 H15 0.9300 . ?
C16 C17 1.398(7) . ?
C16 H16 0.9300 . ?
C17 H17 0.9300 . ?
C18 O6 1.198(6) . ?
C18 O9 1.360(5) . ?
C18 C19 1.436(7) . ?
C19 C20 1.363(6) . ?
C19 H19 0.9300 . ?
C20 N3 1.370(5) . ?
C20 C21 1.529(6) . ?
C21 O7 1.207(6) . ?
C21 C22 1.527(7) . ?
C22 O8 1.197(6) . ?
C22 C23 1.486(7) . ?
C23 H23A 0.9599 . ?
C23 H23B 0.9599 . ?
C23 H23C 0.9599 . ?
C24 O9 1.442(6) . ?
C24 H24A 0.9599 . ?
C24 H24B 0.9599 . ?
C24 H24C 0.9599 . ?
C25 O10 1.211(5) . ?
C25 N4 1.330(6) . ?
C25 N3 1.443(5) . ?
C26 N4 1.440(6) . ?
C26 H26A 0.9599 . ?
C26 H26B 0.9599 . ?
C26 H26C 0.9599 . ?
C27 N4 1.467(6) . ?
C27 H27A 0.9599 . ?
C27 H27B 0.9599 . ?
C27 H27C 0.9599 . ?
C28 N3 1.473(5) . ?
C28 C29 1.502(6) . ?
C28 H28A 0.9600 . ?
C28 H28B 0.9600 . ?
C29 C30 1.373(6) . ?
C29 C34 1.392(6) . ?
C30 C31 1.381(7) . ?
C30 H30 0.9300 . ?
C31 C32 1.368(7) . ?
C31 H31 0.9300 . ?
C32 C33 1.361(8) . ?
C32 H32 0.9300 . ?
C33 C34 1.384(8) . ?
C33 H33 0.9300 . ?
C34 H34 0.9300 . ?
